data_4339649
loop_
_publ_author_name
'Cissell, Julie A.'
'Kaur, Narpinder'
'Nellutla, Saritha'
'Dalal, Naresh S.'
'Vaid, Thomas P.'

_publ_section_title
;
 Synthesis, structure, and magnetic properties of
 [(CH3CN)5V-O-V(CH3CN)5][BF4]4.
;
_journal_issue 23
_journal_name_full 'Inorganic chemistry'
_journal_page_first 9672
_journal_page_last 9677
_journal_paper_doi 10.1021/ic700920z
_journal_volume 46
_journal_year 2007
_chemical_formula_moiety 'C20 H30 N10 O V2 4+, 4 B F4 -, 2 C2 H3 N'
_chemical_formula_sum 'C24 H36 B4 F16 N12 O V2'
_chemical_formula_weight 957.77
_chemical_name_systematic
; 
 ? 
;
_space_group_IT_number 14
_symmetry_cell_setting monoclinic
_symmetry_space_group_name_Hall '-P 2yn'
_symmetry_space_group_name_H-M 'P 1 21/n 1'
_atom_sites_solution_hydrogens geom
_atom_sites_solution_primary direct
_atom_sites_solution_secondary difmap
_audit_creation_method SHELXL-97
_cell_angle_alpha 90.00
_cell_angle_beta 109.600(1)
_cell_angle_gamma 90.00
_cell_formula_units_Z 2
_cell_length_a 10.0610(5)
_cell_length_b 22.2252(10)
_cell_length_c 10.7939(5)
_cell_measurement_reflns_used 7009
_cell_measurement_temperature 223(2)
_cell_measurement_theta_max 23.51
_cell_measurement_theta_min 1.83
_cell_volume 2273.75(19)
_computing_cell_refinement 'Bruker SAINT software (Bruker, 1999)'
_computing_data_collection 'Siemens SMART software (Siemens, 1996)'
_computing_data_reduction 'Bruker SAINT software (Bruker, 1999)'
_computing_structure_refinement 'SHELXL-97 (Sheldrick, 1997)'
_computing_structure_solution 'SHELXS-97 (Sheldrick, 1997)'
_diffrn_ambient_temperature 223(2)
_diffrn_detector_area_resol_mean 1K
_diffrn_measured_fraction_theta_full 0.998
_diffrn_measured_fraction_theta_max 0.998
_diffrn_measurement_device_type 'Siemens SMART CCD'
_diffrn_measurement_method CCD
_diffrn_radiation_monochromator graphite
_diffrn_radiation_source 'fine-focus sealed tube'
_diffrn_radiation_type MoK\a
_diffrn_radiation_wavelength 0.71073
_diffrn_reflns_av_R_equivalents 0.0237
_diffrn_reflns_av_sigmaI/netI 0.0126
_diffrn_reflns_limit_h_max 10
_diffrn_reflns_limit_h_min -11
_diffrn_reflns_limit_k_max 24
_diffrn_reflns_limit_k_min 0
_diffrn_reflns_limit_l_max 12
_diffrn_reflns_limit_l_min 0
_diffrn_reflns_number 10528
_diffrn_reflns_theta_full 23.51
_diffrn_reflns_theta_max 23.51
_diffrn_reflns_theta_min 1.83
_diffrn_standards_decay_% 0.0
_exptl_absorpt_coefficient_mu 0.512
_exptl_absorpt_correction_T_max 0.9628
_exptl_absorpt_correction_T_min 0.8380
_exptl_absorpt_correction_type empirical
_exptl_crystal_colour 'Bright red'
_exptl_crystal_density_diffrn 1.399
_exptl_crystal_density_method 'not measured'
_exptl_crystal_description Block
_exptl_crystal_F_000 964
_exptl_crystal_size_max 0.45
_exptl_crystal_size_mid 0.25
_exptl_crystal_size_min 0.15
_refine_diff_density_max 0.549
_refine_diff_density_min -0.526
_refine_diff_density_rms 0.060
_refine_ls_extinction_coef 0.0041(11)
_refine_ls_extinction_expression Fc^*^=kFc[1+0.001xFc^2^\l^3^/sin(2\q)]^-1/4^
_refine_ls_extinction_method SHELXL
_refine_ls_goodness_of_fit_ref 1.065
_refine_ls_hydrogen_treatment mixed
_refine_ls_matrix_type full
_refine_ls_number_parameters 306
_refine_ls_number_reflns 3358
_refine_ls_number_restraints 0
_refine_ls_restrained_S_all 1.065
_refine_ls_R_factor_all 0.0584
_refine_ls_R_factor_gt 0.0496
_refine_ls_shift/su_max 0.563
_refine_ls_shift/su_mean 0.044
_refine_ls_structure_factor_coef Fsqd
_refine_ls_weighting_details 'calc w=1/[\s^2^(Fo^2^)+(0.0717P)^2^+3.3341P] where P=(Fo^2^+2Fc^2^)/3'
_refine_ls_weighting_scheme calc
_refine_ls_wR_factor_gt 0.1324
_refine_ls_wR_factor_ref 0.1431
_reflns_number_gt 2830
_reflns_number_total 3478
_reflns_threshold_expression >4sigma(I)
_cod_data_source_file ic700920z-file001.cif
_cod_data_source_block k869
_cod_depositor_comments
;
The following automatic conversions were performed:

'_symmetry_cell_setting' value 'Monoclinic' changed to 'monoclinic'
according to
/usr/data/users/saulius/automatic-downloads/retrospective/ACS/lib/dictionaries/cif_core.dic
dictionary named 'cif_core.dic' version 2.4.2 from
2011-04-26.

'_exptl_absorpt_correction_type' value 'Empirical'
changed to 'empirical' according to
/usr/data/users/saulius/automatic-downloads/retrospective/ACS/lib/dictionaries/cif_core.dic
dictionary named 'cif_core.dic' version 2.4.2 from 2011-04-26.

Automatic conversion script
Id: cif_fix_values 2281 2013-09-26 08:29:07Z andrius 
;
_cod_original_sg_symbol_H-M P2(1)/n
_cod_original_formula_sum 'C24 H36 N12 O B4 F16 V2'
_cod_database_code 4339649

loop_
_symmetry_equiv_pos_as_xyz
'x, y, z'
'-x+1/2, y+1/2, -z+1/2'
'-x, -y, -z'
'x-1/2, -y-1/2, z-1/2'

loop_
_atom_site_label
_atom_site_type_symbol
_atom_site_fract_x
_atom_site_fract_y
_atom_site_fract_z
_atom_site_U_iso_or_equiv
_atom_site_adp_type
_atom_site_occupancy
_atom_site_symmetry_multiplicity
_atom_site_calc_flag
_atom_site_refinement_flags
_atom_site_disorder_assembly
_atom_site_disorder_group
V V 0.57993(5) 0.55571(2) 0.43363(5) 0.0320(2) Uani 1 1 d . . .
O1 O 0.5000 0.5000 0.5000 0.0316(7) Uani 1 2 d S . .
N1 N 0.6773(3) 0.62404(14) 0.3533(3) 0.0467(7) Uani 1 1 d . . .
N2 N 0.7136(3) 0.58160(13) 0.6196(3) 0.0396(7) Uani 1 1 d . . .
N3 N 0.4555(3) 0.54008(13) 0.2386(3) 0.0414(7) Uani 1 1 d . . .
N4 N 0.4380(3) 0.62227(13) 0.4435(3) 0.0430(7) Uani 1 1 d . . .
N5 N 0.7322(3) 0.49797(13) 0.4082(3) 0.0395(7) Uani 1 1 d . . .
C1 C 0.7172(4) 0.65816(16) 0.2963(4) 0.0466(9) Uani 1 1 d . . .
C2 C 0.7642(5) 0.70224(19) 0.2214(5) 0.0701(12) Uani 1 1 d . . .
H2A H 0.7028 0.7012 0.1304 0.105 Uiso 1 1 calc R . .
H2B H 0.8601 0.6931 0.2262 0.105 Uiso 1 1 calc R . .
H2C H 0.7614 0.7420 0.2575 0.105 Uiso 1 1 calc R . .
C3 C 0.7760(3) 0.59315(15) 0.7257(3) 0.0404(8) Uani 1 1 d . . .
C4 C 0.8570(4) 0.6069(2) 0.8618(4) 0.0589(10) Uani 1 1 d . . .
H4A H 0.9098 0.5716 0.9036 0.088 Uiso 1 1 calc R . .
H4B H 0.7935 0.6187 0.9080 0.088 Uiso 1 1 calc R . .
H4C H 0.9219 0.6396 0.8647 0.088 Uiso 1 1 calc R . .
C5 C 0.3886(4) 0.53417(17) 0.1321(4) 0.0473(9) Uani 1 1 d . . .
C6 C 0.3030(5) 0.5268(2) -0.0060(4) 0.0764(14) Uani 1 1 d . . .
H6A H 0.2055 0.5364 -0.0177 0.115 Uiso 1 1 calc R . .
H6B H 0.3093 0.4856 -0.0326 0.115 Uiso 1 1 calc R . .
H6C H 0.3373 0.5537 -0.0594 0.115 Uiso 1 1 calc R . .
C7 C 0.3590(4) 0.65741(17) 0.4490(4) 0.0494(9) Uani 1 1 d . . .
C8 C 0.2578(6) 0.7023(2) 0.4561(5) 0.0828(15) Uani 1 1 d . . .
H8A H 0.2271 0.6937 0.5304 0.124 Uiso 1 1 calc R . .
H8B H 0.1770 0.7015 0.3756 0.124 Uiso 1 1 calc R . .
H8C H 0.3013 0.7418 0.4669 0.124 Uiso 1 1 calc R . .
C9 C 0.8143(4) 0.46733(16) 0.3915(3) 0.0406(8) Uani 1 1 d . . .
C10 C 0.9218(4) 0.4288(2) 0.3696(4) 0.0611(11) Uani 1 1 d . . .
H10A H 0.9757 0.4518 0.3265 0.092 Uiso 1 1 calc R . .
H10B H 0.8767 0.3951 0.3144 0.092 Uiso 1 1 calc R . .
H10C H 0.9844 0.4140 0.4534 0.092 Uiso 1 1 calc R . .
N6 N 0.949(3) 0.7390(10) 0.743(2) 0.097(5) Uani 0.50 1 d PG A 1
C11 C 0.859(3) 0.7574(8) 0.661(2) 0.072(5) Uani 0.50 1 d PG A 1
C12 C 0.741(3) 0.7821(13) 0.555(3) 0.115(11) Uani 0.50 1 d PG A 1
H12A H 0.7001 0.8154 0.5881 0.173 Uiso 0.50 1 calc PR A 1
H12B H 0.6701 0.7512 0.5210 0.173 Uiso 0.50 1 calc PR A 1
H12C H 0.7738 0.7963 0.4855 0.173 Uiso 0.50 1 calc PR A 1
N6' N 0.953(3) 0.7195(10) 0.703(3) 0.111(7) Uani 0.50 1 d PG B 2
C11' C 0.849(3) 0.7404(8) 0.646(2) 0.079(5) Uani 0.50 1 d PG B 2
C12' C 0.715(3) 0.7668(13) 0.572(2) 0.089(6) Uani 0.50 1 d PG B 2
H12D H 0.7032 0.7662 0.4788 0.134 Uiso 0.50 1 calc PR B 2
H12E H 0.7111 0.8081 0.5998 0.134 Uiso 0.50 1 calc PR B 2
H12F H 0.6391 0.7439 0.5862 0.134 Uiso 0.50 1 calc PR B 2
B1A B 0.9831(5) 0.42707(18) 0.7893(5) 0.0437(10) Uiso 0.36 1 d PG C 1
F1A F 0.9402(10) 0.4280(4) 0.6567(5) 0.093(3) Uani 0.36 1 d PG C 1
F2A F 1.1233(6) 0.4166(4) 0.8377(9) 0.059(2) Uani 0.36 1 d PG C 1
F3A F 0.9547(8) 0.4807(3) 0.8338(10) 0.080(2) Uani 0.36 1 d PG C 1
F4A F 0.9143(11) 0.3831(3) 0.8294(10) 0.122(3) Uani 0.36 1 d PG C 1
B1B B 0.9724(7) 0.4197(3) 0.7867(7) 0.0437(10) Uiso 0.28 1 d PG D 2
F1B F 0.9314(14) 0.4601(4) 0.8601(11) 0.089(2) Uiso 0.28 1 d PG D 2
F2B F 0.8808(10) 0.4206(6) 0.6623(8) 0.089(2) Uiso 0.28 1 d PG D 2
F3B F 1.1026(9) 0.4340(6) 0.7863(11) 0.089(2) Uiso 0.28 1 d PG D 2
F4B F 0.9748(12) 0.3641(4) 0.8379(11) 0.089(2) Uiso 0.28 1 d PG D 2
B1C B 0.9658(10) 0.4214(4) 0.7775(10) 0.0437(10) Uiso 0.25 1 d PG E 3
F1C F 0.8821(13) 0.4693(5) 0.7741(13) 0.096(3) Uiso 0.25 1 d PG E 3
F2C F 0.9306(17) 0.3760(5) 0.8435(16) 0.096(3) Uiso 0.25 1 d PG E 3
F3C F 0.9484(19) 0.4035(7) 0.6535(11) 0.096(3) Uiso 0.25 1 d PG E 3
F4C F 1.1020(10) 0.4368(7) 0.8387(17) 0.096(3) Uiso 0.25 1 d PG E 3
B1D B 0.9635(16) 0.4207(7) 0.7809(16) 0.0437(10) Uiso 0.11 1 d PG F 4
F1D F 1.083(2) 0.3950(11) 0.861(2) 0.093(4) Uiso 0.11 1 d PG F 4
F2D F 0.909(3) 0.3866(11) 0.672(2) 0.093(4) Uiso 0.11 1 d PG F 4
F3D F 0.869(2) 0.4248(13) 0.845(2) 0.093(4) Uiso 0.11 1 d PG F 4
F4D F 0.992(3) 0.4763(8) 0.746(2) 0.093(4) Uiso 0.11 1 d PG F 4
B2A B 0.4854(5) 0.66335(18) 0.8485(4) 0.0528(13) Uiso 0.47 1 d PG G 1
F5A F 0.3490(6) 0.6498(3) 0.7830(9) 0.096(2) Uani 0.47 1 d PG G 1
F6A F 0.4922(6) 0.7085(2) 0.9342(5) 0.0713(15) Uani 0.47 1 d PG G 1
F7A F 0.5517(8) 0.6144(2) 0.9150(8) 0.113(2) Uani 0.47 1 d PG G 1
F8A F 0.5489(12) 0.6807(3) 0.7623(8) 0.097(2) Uani 0.47 1 d PG G 1
B2B B 0.4786(10) 0.6565(5) 0.8395(8) 0.0528(13) Uiso 0.25 1 d PG H 2
F5B F 0.5263(19) 0.6901(7) 0.7590(14) 0.092(3) Uiso 0.25 1 d PG H 2
F6B F 0.5298(15) 0.6787(6) 0.9629(9) 0.092(3) Uiso 0.25 1 d PG H 2
F7B F 0.3363(10) 0.6582(8) 0.7973(15) 0.092(3) Uiso 0.25 1 d PG H 2
F8B F 0.5220(15) 0.5991(5) 0.8389(12) 0.092(3) Uiso 0.25 1 d PG H 2
B2C B 0.4739(16) 0.6505(7) 0.8535(11) 0.0528(13) Uiso 0.17 1 d PG I 3
F5C F 0.438(2) 0.6717(9) 0.9550(14) 0.093(3) Uiso 0.17 1 d PG I 3
F6C F 0.560(2) 0.6902(10) 0.824(2) 0.093(3) Uiso 0.17 1 d PG I 3
F7C F 0.541(3) 0.5973(8) 0.887(2) 0.093(3) Uiso 0.17 1 d PG I 3
F8C F 0.357(2) 0.6428(13) 0.7476(14) 0.093(3) Uiso 0.17 1 d PG I 3
B2D B 0.4755(19) 0.6476(8) 0.8632(16) 0.0528(13) Uiso 0.11 1 d PG J 4
F5D F 0.550(3) 0.6993(10) 0.882(3) 0.097(5) Uiso 0.11 1 d PG J 4
F6D F 0.452(3) 0.6274(11) 0.7397(17) 0.097(5) Uiso 0.11 1 d PG J 4
F7D F 0.549(3) 0.6060(12) 0.950(2) 0.097(5) Uiso 0.11 1 d PG J 4
F8D F 0.351(2) 0.6578(12) 0.881(3) 0.097(5) Uiso 0.11 1 d PG J 4

loop_
_atom_site_aniso_label
_atom_site_aniso_U_11
_atom_site_aniso_U_22
_atom_site_aniso_U_33
_atom_site_aniso_U_23
_atom_site_aniso_U_13
_atom_site_aniso_U_12
V 0.0344(3) 0.0330(3) 0.0297(3) 0.0017(2) 0.0123(2) 0.0003(2)
O1 0.0315(15) 0.0356(16) 0.0292(15) -0.0001(12) 0.0122(12) 0.0010(12)
N1 0.0551(18) 0.0441(17) 0.0450(17) 0.0044(14) 0.0219(15) -0.0028(14)
N2 0.0371(15) 0.0443(16) 0.0383(17) -0.0012(13) 0.0137(13) -0.0017(12)
N3 0.0457(16) 0.0442(16) 0.0336(17) 0.0016(12) 0.0122(14) 0.0020(13)
N4 0.0491(17) 0.0391(16) 0.0407(16) -0.0004(12) 0.0147(13) 0.0045(14)
N5 0.0365(15) 0.0468(16) 0.0368(15) 0.0016(12) 0.0146(12) -0.0001(14)
C1 0.053(2) 0.040(2) 0.050(2) 0.0025(17) 0.0212(18) -0.0023(17)
C2 0.088(3) 0.051(2) 0.085(3) 0.017(2) 0.047(3) -0.008(2)
C3 0.0378(18) 0.0429(19) 0.042(2) -0.0006(15) 0.0148(16) -0.0015(15)
C4 0.061(2) 0.069(3) 0.040(2) -0.0094(19) 0.0083(18) -0.003(2)
C5 0.052(2) 0.049(2) 0.040(2) 0.0050(16) 0.0139(18) -0.0023(17)
C6 0.082(3) 0.096(4) 0.036(2) 0.004(2) 0.001(2) -0.022(3)
C7 0.064(2) 0.043(2) 0.043(2) -0.0027(16) 0.0201(18) 0.0075(19)
C8 0.101(4) 0.070(3) 0.083(3) -0.008(3) 0.038(3) 0.038(3)
C9 0.0359(18) 0.048(2) 0.0381(19) -0.0040(15) 0.0125(15) -0.0035(16)
C10 0.046(2) 0.072(3) 0.070(3) -0.015(2) 0.026(2) 0.009(2)
N6 0.109(11) 0.097(15) 0.077(9) 0.000(8) 0.022(7) -0.028(10)
C11 0.107(12) 0.040(9) 0.077(9) -0.015(7) 0.039(8) -0.026(8)
C12 0.112(16) 0.14(3) 0.119(15) 0.018(14) 0.069(12) 0.042(17)
N6' 0.099(10) 0.079(12) 0.15(2) 0.019(10) 0.031(13) -0.011(9)
C11' 0.085(10) 0.040(10) 0.108(12) -0.011(7) 0.029(9) -0.022(7)
C12' 0.097(13) 0.086(10) 0.080(11) -0.002(8) 0.023(11) -0.001(9)
F1A 0.107(7) 0.132 0.031 0.022(4) 0.010(4) -0.043(7)
F2A 0.041(3) 0.077(6) 0.050(4) -0.017(4) 0.000(3) 0.014(3)
F3A 0.095(6) 0.044(4) 0.107(7) -0.029(4) 0.043(5) -0.005(4)
F4A 0.152 0.092 0.125(9) 0.033(6) 0.049(7) -0.066(5)
F5A 0.041(3) 0.065(5) 0.136 -0.015(5) -0.033(4) -0.007(3)
F6A 0.088(4) 0.064(4) 0.059(3) -0.015(3) 0.021(3) 0.001(3)
F7A 0.074(4) 0.092(6) 0.143 0.074(5) -0.001(5) 0.026(5)
F8A 0.135 0.088(5) 0.099(5) 0.005(4) 0.080(4) 0.005(5)

loop_
_atom_type_symbol
_atom_type_description
_atom_type_scat_dispersion_real
_atom_type_scat_dispersion_imag
_atom_type_scat_source
C C 0.0033 0.0016 'International Tables Vol C Tables 4.2.6.8 and 6.1.1.4'
H H 0.0000 0.0000 'International Tables Vol C Tables 4.2.6.8 and 6.1.1.4'
B B 0.0013 0.0007 'International Tables Vol C Tables 4.2.6.8 and 6.1.1.4'
N N 0.0061 0.0033 'International Tables Vol C Tables 4.2.6.8 and 6.1.1.4'
O O 0.0106 0.0060 'International Tables Vol C Tables 4.2.6.8 and 6.1.1.4'
F F 0.0171 0.0103 'International Tables Vol C Tables 4.2.6.8 and 6.1.1.4'
V V 0.3005 0.5294 'International Tables Vol C Tables 4.2.6.8 and 6.1.1.4'

loop_
_geom_angle_atom_site_label_1
_geom_angle_atom_site_label_2
_geom_angle_atom_site_label_3
_geom_angle
_geom_angle_site_symmetry_1
O1 V N4 93.69(8) .
O1 V N2 92.15(8) .
N4 V N2 89.22(11) .
O1 V N5 94.41(8) .
N4 V N5 171.79(11) .
N2 V N5 91.81(11) .
O1 V N3 95.29(8) .
N4 V N3 88.87(11) .
N2 V N3 172.42(11) .
N5 V N3 89.05(11) .
O1 V N1 179.70(9) .
N4 V N1 86.07(12) .
N2 V N1 87.67(11) .
N5 V N1 85.83(11) .
N3 V N1 84.88(11) .
V O1 V 180.00(2) 3_666
C1 N1 V 171.5(3) .
C3 N2 V 172.8(3) .
C5 N3 V 177.1(3) .
C7 N4 V 178.5(3) .
C9 N5 V 178.3(3) .
N1 C1 C2 178.4(4) .
N2 C3 C4 179.0(4) .
N3 C5 C6 179.5(5) .
N4 C7 C8 179.9(5) .
N5 C9 C10 178.9(4) .
N6 C11 C12 179.29(10) .
N6' C11' C12' 179.27(15) .
F1A B1A F4A 109.6 .
F1A B1A F2A 109.5 .
F4A B1A F2A 109.5 .
F1A B1A F3A 109.5 .
F4A B1A F3A 109.4 .
F2A B1A F3A 109.4 .
F1B B1B F3B 109.5 .
F1B B1B F4B 109.6 .
F3B B1B F4B 109.4 .
F1B B1B F2B 109.4 .
F3B B1B F2B 109.4 .
F4B B1B F2B 109.4 .
F2C B1C F3C 109.4 .
F2C B1C F1C 109.4 .
F3C B1C F1C 109.5 .
F2C B1C F4C 109.5 .
F3C B1C F4C 109.5 .
F1C B1C F4C 109.6 .
F1D B1D F2D 109.5 .
F1D B1D F4D 109.6 .
F2D B1D F4D 109.5 .
F1D B1D F3D 109.5 .
F2D B1D F3D 109.4 .
F4D B1D F3D 109.4 .
F7A B2A F5A 109.5 .
F7A B2A F8A 109.4 .
F5A B2A F8A 109.6 .
F7A B2A F6A 109.4 .
F5A B2A F6A 109.5 .
F8A B2A F6A 109.5 .
F7B B2B F6B 109.4 .
F7B B2B F5B 109.5 .
F6B B2B F5B 109.5 .
F7B B2B F8B 109.4 .
F6B B2B F8B 109.5 .
F5B B2B F8B 109.6 .
F6C B2C F5C 109.5 .
F6C B2C F8C 109.5 .
F5C B2C F8C 109.6 .
F6C B2C F7C 109.4 .
F5C B2C F7C 109.4 .
F8C B2C F7C 109.4 .
F5D B2D F8D 109.6 .
F5D B2D F7D 109.5 .
F8D B2D F7D 109.4 .
F5D B2D F6D 109.4 .
F8D B2D F6D 109.4 .
F7D B2D F6D 109.4 .

loop_
_geom_bond_atom_site_label_1
_geom_bond_atom_site_label_2
_geom_bond_distance
_geom_bond_site_symmetry_2
V O1 1.7549(5) .
V N4 2.083(3) .
V N2 2.088(3) .
V N5 2.086(3) .
V N3 2.086(3) .
V N1 2.142(3) .
O1 V 1.7549(5) 3_666
N1 C1 1.132(4) .
N2 C3 1.135(4) .
N3 C5 1.128(4) .
N4 C7 1.130(4) .
N5 C9 1.131(4) .
C1 C2 1.447(5) .
C3 C4 1.454(5) .
C5 C6 1.459(5) .
C7 C8 1.445(6) .
C9 C10 1.459(5) .
N6 C11 1.1143 .
C11 C12 1.4500 .
N6' C11' 1.1142 .
C11' C12' 1.4500 .
B1A F1A 1.3499 .
B1A F4A 1.3499 .
B1A F2A 1.3500 .
B1A F3A 1.3502 .
B1B F1B 1.3499 .
B1B F3B 1.3500 .
B1B F4B 1.3500 .
B1B F2B 1.3501 .
B1C F2C 1.3499 .
B1C F3C 1.3500 .
B1C F1C 1.3500 .
B1C F4C 1.3500 .
B1D F1D 1.3500 .
B1D F2D 1.3500 .
B1D F4D 1.3501 .
B1D F3D 1.3501 .
B2A F7A 1.3499 .
B2A F5A 1.3499 .
B2A F8A 1.3501 .
B2A F6A 1.3501 .
B2B F7B 1.3499 .
B2B F6B 1.3500 .
B2B F5B 1.3500 .
B2B F8B 1.3502 .
B2C F6C 1.3497 .
B2C F5C 1.3500 .
B2C F8C 1.3502 .
B2C F7C 1.3502 .
B2D F5D 1.3499 .
B2D F8D 1.3499 .
B2D F7D 1.3500 .
B2D F6D 1.3501 .

loop_
_geom_torsion_atom_site_label_1
_geom_torsion_atom_site_label_2
_geom_torsion_atom_site_label_3
_geom_torsion_atom_site_label_4
_geom_torsion
_geom_torsion_site_symmetry_4
N4 V O1 V -18(100) 3_666
N2 V O1 V 71(100) 3_666
N5 V O1 V 163(100) 3_666
N3 V O1 V -107(100) 3_666
N1 V O1 V 18(100) 3_666
O1 V N1 C1 -124(19) .
N4 V N1 C1 -88(2) .
N2 V N1 C1 -177(2) .
N5 V N1 C1 91(2) .
N3 V N1 C1 1(2) .
O1 V N2 C3 -23(2) .
N4 V N2 C3 70(2) .
N5 V N2 C3 -118(2) .
N3 V N2 C3 146(2) .
N1 V N2 C3 157(2) .
O1 V N3 C5 148(6) .
N4 V N3 C5 54(6) .
N2 V N3 C5 -21(6) .
N5 V N3 C5 -118(6) .
N1 V N3 C5 -32(6) .
O1 V N4 C7 -20(11) .
N2 V N4 C7 -112(11) .
N5 V N4 C7 150(11) .
N3 V N4 C7 75(11) .
N1 V N4 C7 160(11) .
O1 V N5 C9 140(10) .
N4 V N5 C9 -30(10) .
N2 V N5 C9 -127(10) .
N3 V N5 C9 45(10) .
N1 V N5 C9 -40(10) .
V N1 C1 C2 46(16) .
V N2 C3 C4 88(24) .
V N3 C5 C6 47(67) .
V N4 C7 C8 -6(100) .
V N5 C9 C10 53(26) .
